data_7059054
loop_
_publ_author_name
'Pitarch-Jarque, Javier'
'Rissanen, Kari'
'Garcia-Granda, Santiago'
'Lopera, Alberto'
'Clares, Maria Paz'
'Garc\'ia-Espa\~na, Enrique'
'Blasco, Salvador'

_publ_section_title
;
 Water and Oxoanion Encapsulation Chemistry in a 1H-Pyrazole azacryptand
;
_journal_name_full 'New Journal of Chemistry'
_journal_paper_doi 10.1039/C9NJ05231C
_journal_year 2019
_chemical_formula_moiety '7(Cl O4), C27 H55 N14, 4(H2 O)'
_chemical_formula_sum 'C27 H63 Cl7 N14 O32'
_chemical_formula_weight 1344.06
_space_group_crystal_system orthorhombic
_space_group_IT_number 19
_space_group_name_Hall 'P 2ac 2ab'
_space_group_name_H-M_alt 'P 21 21 21'
_atom_sites_solution_hydrogens mixed
_atom_sites_solution_primary direct
_audit_creation_date 2019-03-11
_audit_creation_method
;
Olex2 1.2
(compiled May 29 2018 13:30:08 for OlexSys, GUI svn.r5506)
;
_audit_update_record
;
2019-04-26 deposited with the CCDC.	2019-11-14 downloaded from the CCDC.
;
_cell_angle_alpha 90
_cell_angle_beta 90
_cell_angle_gamma 90
_cell_formula_units_Z 4
_cell_length_a 13.8160(10)
_cell_length_b 13.9700(10)
_cell_length_c 28.6830(10)
_cell_measurement_reflns_used 22979
_cell_measurement_temperature 293(2)
_cell_measurement_theta_max 27.485
_cell_measurement_theta_min 0.998
_cell_volume 5536.1(6)
_computing_cell_refinement 'HKL Scalepack (Otwinowski & Minor 1997)'
_computing_data_collection 'Collect (Bruker AXS BV, 1997-2004)'
_computing_data_reduction 'HKL Denzo and Scalepack (Otwinowski & Minor 1997)'
_computing_molecular_graphics 'Olex2 (Dolomanov et al., 2009)'
_computing_publication_material 'Olex2 (Dolomanov et al., 2009)'
_computing_structure_refinement 'ShelXL (Sheldrick, 2015)'
_computing_structure_solution 'SIR2011 (Burla et al.,  2007)'
_diffrn_ambient_temperature 293(2)
_diffrn_detector_area_resol_mean 9
_diffrn_measured_fraction_theta_full 0.998
_diffrn_measured_fraction_theta_max 0.998
_diffrn_measurement_device_type KappaCCD
_diffrn_measurement_method CCD
_diffrn_radiation_type MoK\a
_diffrn_radiation_wavelength 0.71073
_diffrn_reflns_av_R_equivalents 0.0941
_diffrn_reflns_av_unetI/netI 0.0830
_diffrn_reflns_Laue_measured_fraction_full 0.998
_diffrn_reflns_Laue_measured_fraction_max 0.998
_diffrn_reflns_limit_h_max 17
_diffrn_reflns_limit_h_min -17
_diffrn_reflns_limit_k_max 18
_diffrn_reflns_limit_k_min -18
_diffrn_reflns_limit_l_max 36
_diffrn_reflns_limit_l_min -37
_diffrn_reflns_number 43512
_diffrn_reflns_point_group_measured_fraction_full 0.999
_diffrn_reflns_point_group_measured_fraction_max 0.999
_diffrn_reflns_theta_full 25.242
_diffrn_reflns_theta_max 27.453
_diffrn_reflns_theta_min 1.420
_exptl_absorpt_coefficient_mu 0.463
_exptl_absorpt_correction_type none
_exptl_crystal_density_diffrn 1.613
_exptl_crystal_description irregular
_exptl_crystal_F_000 2792
_refine_diff_density_max 0.774
_refine_diff_density_min -0.549
_refine_diff_density_rms 0.144
_refine_ls_abs_structure_details
;
 Refined as an inversion twin.
;
_refine_ls_abs_structure_Flack 0.58(14)
_refine_ls_extinction_coef 0.0088(15)
_refine_ls_extinction_expression Fc^*^=kFc[1+0.001xFc^2^\l^3^/sin(2\q)]^-1/4^
_refine_ls_extinction_method 'SHELXL-2018/3 (Sheldrick 2018)'
_refine_ls_goodness_of_fit_ref 1.040
_refine_ls_hydrogen_treatment mixed
_refine_ls_matrix_type full
_refine_ls_number_parameters 738
_refine_ls_number_reflns 12640
_refine_ls_number_restraints 6
_refine_ls_restrained_S_all 1.041
_refine_ls_R_factor_all 0.1542
_refine_ls_R_factor_gt 0.0923
_refine_ls_shift/su_max 0.001
_refine_ls_shift/su_mean 0.000
_refine_ls_structure_factor_coef Fsqd
_refine_ls_weighting_details 'w=1/[\s^2^(Fo^2^)+(0.1840P)^2^] where P=(Fo^2^+2Fc^2^)/3'
_refine_ls_weighting_scheme calc
_refine_ls_wR_factor_gt 0.2567
_refine_ls_wR_factor_ref 0.2928
_reflns_Friedel_coverage 0.818
_reflns_Friedel_fraction_full 0.999
_reflns_Friedel_fraction_max 0.999
_reflns_number_gt 6890
_reflns_number_total 12640
_reflns_threshold_expression 'I > 2\s(I)'
_cod_data_source_file c9nj05231c2.cif
_cod_data_source_block crystal6_percl
_cod_database_code 7059054
_shelx_shelxl_version_number 2018/3
_shelx_space_group_comment
;
The symmetry employed for this shelxl refinement is uniquely defined
by the following loop, which should always be used as a source of
symmetry information in preference to the above space-group names.
They are only intended as comments.
;
_olex2_refinement_description
;
1. Twinned data refinement
 Scales: 0.42(14)
 0.58(14)
2. Fixed Uiso
 At 1.2 times of:
  All C(H) groups, All C(H,H) groups, All N(H) groups, All N(H,H) groups
 At 1.5 times of:
  All O(H,H) groups
3. Restrained distances
 H1C-O24_$1
 2.2 with sigma of 0.1
 N3_$3-H3C
 1.8 with sigma of 0.1
 O3-H3C = O3-H3D
 0.85 with sigma of 0.02
 O43_$4-H3D
 2.2 with sigma of 0.1
 H3C-H3D
 1.33 with sigma of 0.02
4.a Free rotating group:
 O2(H2E,H2F), O1(H1C,H1D), O4(H4A,H4B)
4.b Ternary CH refined with riding coordinates:
 N1(H1)
4.c Secondary CH2 refined with riding coordinates:
 N14(H14A,H14B), N5(H5A,H5B), N11(H11A,H11B), N2(H2A,H2B), N10(H10A,H10B),
 N7(H7A,H7B), C26(H26A,H26B), C3(H3A,H3B), C8(H8A,H8B), C20(H20A,H20B), C2(H2C,
 H2D), C7(H7C,H7D), C25(H25A,H25B), C21(H21A,H21B), C17(H17A,H17B), C9(H9A,H9B),
  C27(H27A,H27B), C10(H10C,H10D), C12(H12A,H12B), C11(H11C,H11D), C16(H16A,
 H16B), C19(H19A,H19B), C1(H1A,H1B), C18(H18A,H18B)
4.d Aromatic/amide H refined with riding coordinates:
 N12(H12), N4(H4), C23(H23), C5(H5), N9(H9), C14(H14)
;
_olex2_submission_special_instructions 'No special instructions were received'

loop_
_space_group_symop_operation_xyz
'x, y, z'
'-x+1/2, -y, z+1/2'
'x+1/2, -y+1/2, -z'
'-x, y+1/2, -z+1/2'

loop_
_atom_site_label
_atom_site_type_symbol
_atom_site_fract_x
_atom_site_fract_y
_atom_site_fract_z
_atom_site_U_iso_or_equiv
_atom_site_adp_type
_atom_site_occupancy
_atom_site_site_symmetry_order
_atom_site_calc_flag
_atom_site_refinement_flags_posn
Cl1 Cl 0.87720(16) 0.51369(17) 0.38227(7) 0.0485(5) Uani 1 1 d .
Cl2 Cl 0.36963(19) 0.28200(18) 0.51975(9) 0.0581(7) Uani 1 1 d .
Cl5 Cl 0.6274(2) 0.4834(2) 0.70204(9) 0.0629(7) Uani 1 1 d .
Cl3 Cl 0.3746(2) 0.6876(2) 0.51198(12) 0.0733(9) Uani 1 1 d .
Cl4 Cl 0.2093(2) 0.5168(2) 0.30501(10) 0.0729(8) Uani 1 1 d .
Cl6 Cl 0.5296(3) 0.8741(3) 0.36039(11) 0.0924(12) Uani 1 1 d .
Cl7 Cl 0.4708(5) 0.2327(4) 0.37164(14) 0.133(2) Uani 1 1 d .
O12 O 0.9724(4) 0.5206(5) 0.3597(2) 0.0578(17) Uani 1 1 d .
O13 O 0.8027(5) 0.5124(6) 0.3483(2) 0.0644(19) Uani 1 1 d .
O14 O 0.8671(5) 0.5954(5) 0.4115(2) 0.0567(17) Uani 1 1 d .
O11 O 0.8744(6) 0.4261(5) 0.4092(2) 0.0651(19) Uani 1 1 d .
N14 N 1.0888(6) 0.3569(6) 0.4026(3) 0.0481(18) Uani 1 1 d .
H14A H 1.099249 0.406514 0.383857 0.058 Uiso 1 1 calc R
H14B H 1.030060 0.363741 0.414967 0.058 Uiso 1 1 calc R
N6 N 1.0896(5) 0.5127(6) 0.4712(2) 0.0470(17) Uani 1 1 d .
N12 N 0.8596(7) 0.1806(6) 0.3299(3) 0.057(2) Uani 1 1 d .
H12 H 0.813113 0.139638 0.329841 0.069 Uiso 1 1 calc R
N3 N 0.8657(7) 0.8535(6) 0.3306(3) 0.064(2) Uani 1 1 d D
N5 N 1.0687(6) 0.6841(6) 0.4089(3) 0.0528(19) Uani 1 1 d .
H5A H 1.016101 0.701546 0.424678 0.063 Uiso 1 1 calc R
H5B H 1.056013 0.627731 0.395814 0.063 Uiso 1 1 calc R
N1 N 0.5896(5) 0.5292(6) 0.2854(3) 0.0455(17) Uani 1 1 d .
H1 H 0.649901 0.526568 0.303305 0.055 Uiso 1 1 calc R
N11 N 0.7201(6) 0.3559(6) 0.2856(3) 0.055(2) Uani 1 1 d .
H11A H 0.699894 0.340109 0.314012 0.066 Uiso 1 1 calc R
H11B H 0.751418 0.411450 0.287579 0.066 Uiso 1 1 calc R
N2 N 0.7336(6) 0.6844(6) 0.2760(3) 0.054(2) Uani 1 1 d .
H2A H 0.768584 0.631343 0.272530 0.065 Uiso 1 1 calc R
H2B H 0.713643 0.687089 0.305431 0.065 Uiso 1 1 calc R
N10 N 0.5720(6) 0.5249(7) 0.3919(3) 0.061(2) Uani 1 1 d .
H10A H 0.617480 0.569076 0.387591 0.073 Uiso 1 1 calc R
H10B H 0.597945 0.467651 0.386442 0.073 Uiso 1 1 calc R
O22 O 0.4617(6) 0.2533(6) 0.5374(3) 0.072(2) Uani 1 1 d .
C22 C 0.8661(8) 0.2600(7) 0.3023(3) 0.055(2) Uani 1 1 d .
C4 C 0.8708(7) 0.7840(7) 0.2998(3) 0.052(2) Uani 1 1 d .
N7 N 0.8876(6) 0.4617(6) 0.5570(3) 0.055(2) Uani 1 1 d .
H7A H 0.926902 0.463648 0.581563 0.066 Uiso 1 1 calc R
H7B H 0.878375 0.400420 0.549770 0.066 Uiso 1 1 calc R
N4 N 0.9484(7) 0.8524(6) 0.3582(3) 0.063(2) Uani 1 1 d .
H4 H 0.963761 0.893542 0.379245 0.076 Uiso 1 1 calc R
C26 C 1.1600(8) 0.3582(7) 0.4398(3) 0.053(2) Uani 1 1 d .
H26A H 1.138489 0.316392 0.464764 0.063 Uiso 1 1 calc R
H26B H 1.220783 0.333271 0.428057 0.063 Uiso 1 1 calc R
N13 N 0.9395(6) 0.1777(6) 0.3573(3) 0.053(2) Uani 1 1 d .
O52 O 0.6566(7) 0.4879(6) 0.7501(3) 0.079(2) Uani 1 1 d .
O2 O 0.6947(7) 0.6909(6) 0.3772(3) 0.074(2) Uani 1 1 d .
H2E H 0.751363 0.696317 0.388444 0.110 Uiso 1 1 d G
H2F H 0.669914 0.746273 0.380322 0.110 Uiso 1 1 d G
O21 O 0.3800(7) 0.3721(6) 0.4985(4) 0.091(3) Uani 1 1 d .
O53 O 0.6628(8) 0.3976(6) 0.6823(3) 0.092(3) Uani 1 1 d .
O1 O 0.6855(7) 0.3423(7) 0.3846(3) 0.075(2) Uani 1 1 d .
H1C H 0.706659 0.341452 0.412437 0.113 Uiso 1 1 d DG
H1D H 0.626874 0.324610 0.386967 0.113 Uiso 1 1 d G
O4 O 0.4515(10) 0.4774(7) 0.5901(3) 0.100(3) Uani 1 1 d .
H4A H 0.512600 0.480788 0.593029 0.149 Uiso 1 1 d G
H4B H 0.435191 0.429799 0.606794 0.149 Uiso 1 1 d G
C3 C 0.7941(9) 0.7679(8) 0.2658(3) 0.061(3) Uani 1 1 d .
H3A H 0.823091 0.759806 0.235270 0.073 Uiso 1 1 calc R
H3B H 0.753206 0.824315 0.264613 0.073 Uiso 1 1 calc R
C6 C 0.9987(8) 0.7765(8) 0.3459(3) 0.056(3) Uani 1 1 d .
O24 O 0.3066(7) 0.2924(8) 0.5568(4) 0.094(3) Uani 1 1 d D
C8 C 1.1463(8) 0.6706(7) 0.4420(4) 0.059(3) Uani 1 1 d .
H8A H 1.167118 0.732564 0.453517 0.070 Uiso 1 1 calc R
H8B H 1.200864 0.641092 0.426303 0.070 Uiso 1 1 calc R
O51 O 0.6653(8) 0.5635(6) 0.6796(3) 0.089(3) Uani 1 1 d .
C23 C 0.9531(7) 0.3064(7) 0.3121(3) 0.048(2) Uani 1 1 d .
H23 H 0.977479 0.361187 0.297959 0.058 Uiso 1 1 calc R
C20 C 0.6363(8) 0.3667(8) 0.2546(4) 0.060(3) Uani 1 1 d .
H20A H 0.610542 0.303899 0.247189 0.071 Uiso 1 1 calc R
H20B H 0.657031 0.396282 0.225648 0.071 Uiso 1 1 calc R
C2 C 0.6494(8) 0.6801(7) 0.2450(4) 0.057(3) Uani 1 1 d .
H2C H 0.667721 0.702800 0.214318 0.068 Uiso 1 1 calc R
H2D H 0.599282 0.722186 0.256927 0.068 Uiso 1 1 calc R
C7 C 1.0840(9) 0.7543(8) 0.3712(4) 0.063(3) Uani 1 1 d .
H7C H 1.109729 0.812798 0.384589 0.076 Uiso 1 1 calc R
H7D H 1.131997 0.729270 0.349770 0.076 Uiso 1 1 calc R
C25 C 1.0910(7) 0.2655(7) 0.3740(4) 0.051(2) Uani 1 1 d .
H25A H 1.101292 0.211000 0.394386 0.061 Uiso 1 1 calc R
H25B H 1.144249 0.268073 0.351969 0.061 Uiso 1 1 calc R
C5 C 0.9566(8) 0.7299(8) 0.3077(4) 0.061(3) Uani 1 1 d .
H5 H 0.979198 0.676693 0.291549 0.074 Uiso 1 1 calc R
N8 N 0.6558(8) 0.4144(8) 0.5385(4) 0.081(3) Uani 1 1 d .
C21 C 0.7875(9) 0.2806(8) 0.2678(4) 0.061(3) Uani 1 1 d .
H21A H 0.816111 0.301826 0.238733 0.073 Uiso 1 1 calc R
H21B H 0.751405 0.222410 0.261683 0.073 Uiso 1 1 calc R
C24 C 0.9957(7) 0.2532(6) 0.3477(3) 0.048(2) Uani 1 1 d .
C15 C 0.6100(7) 0.5049(8) 0.4772(3) 0.060(3) Uani 1 1 d .
C17 C 0.4919(7) 0.5415(9) 0.3601(4) 0.061(3) Uani 1 1 d .
H17A H 0.446815 0.584935 0.375020 0.073 Uiso 1 1 calc R
H17B H 0.458384 0.481198 0.355435 0.073 Uiso 1 1 calc R
C9 C 1.1161(7) 0.6086(7) 0.4828(3) 0.054(2) Uani 1 1 d .
H9A H 1.169040 0.606393 0.504921 0.065 Uiso 1 1 calc R
H9B H 1.061591 0.638862 0.498169 0.065 Uiso 1 1 calc R
C27 C 1.1761(7) 0.4534(8) 0.4586(4) 0.059(3) Uani 1 1 d .
H27A H 1.213826 0.489078 0.435986 0.070 Uiso 1 1 calc R
H27B H 1.215743 0.446881 0.486358 0.070 Uiso 1 1 calc R
O34 O 0.3635(7) 0.5952(9) 0.5006(6) 0.147(6) Uani 1 1 d .
N9 N 0.6014(8) 0.4235(8) 0.5038(4) 0.080(3) Uani 1 1 d .
H9 H 0.559890 0.379941 0.496807 0.096 Uiso 1 1 calc R
C10 C 1.0365(6) 0.4678(7) 0.5102(3) 0.048(2) Uani 1 1 d .
H10C H 1.073772 0.475960 0.538609 0.058 Uiso 1 1 calc R
H10D H 1.031023 0.399641 0.504316 0.058 Uiso 1 1 calc R
C13 C 0.7176(7) 0.4935(8) 0.5352(3) 0.055(2) Uani 1 1 d .
C12 C 0.7944(9) 0.5034(9) 0.5703(4) 0.071(3) Uani 1 1 d .
H12A H 0.803850 0.570979 0.576700 0.085 Uiso 1 1 calc R
H12B H 0.772878 0.473405 0.598974 0.085 Uiso 1 1 calc R
O23 O 0.3300(7) 0.2152(7) 0.4886(4) 0.103(3) Uani 1 1 d .
C11 C 0.9357(7) 0.5086(8) 0.5178(3) 0.055(2) Uani 1 1 d .
H11C H 0.940399 0.576770 0.523895 0.066 Uiso 1 1 calc R
H11D H 0.897452 0.499821 0.489793 0.066 Uiso 1 1 calc R
C14 C 0.6903(8) 0.5511(9) 0.4981(4) 0.067(3) Uani 1 1 d .
H14 H 0.718917 0.608259 0.488800 0.080 Uiso 1 1 calc R
O54 O 0.5264(6) 0.4863(8) 0.7013(4) 0.107(3) Uani 1 1 d .
O41 O 0.1482(10) 0.4319(10) 0.3067(7) 0.172(7) Uani 1 1 d .
O62 O 0.5607(16) 0.8393(15) 0.4010(4) 0.209(11) Uani 1 1 d .
O33 O 0.4688(7) 0.6985(8) 0.5280(5) 0.116(4) Uani 1 1 d .
O61 O 0.5803(10) 0.8463(10) 0.3212(4) 0.129(5) Uani 1 1 d .
C16 C 0.5356(10) 0.5294(13) 0.4405(4) 0.094(5) Uani 1 1 d .
H16A H 0.481387 0.485687 0.443561 0.113 Uiso 1 1 calc R
H16B H 0.511599 0.593522 0.446423 0.113 Uiso 1 1 calc R
C19 C 0.5542(9) 0.4293(10) 0.2772(5) 0.078(4) Uani 1 1 d .
H19A H 0.498359 0.430811 0.256675 0.094 Uiso 1 1 calc R
H19B H 0.534365 0.401070 0.306555 0.094 Uiso 1 1 calc R
O43 O 0.2875(9) 0.4973(14) 0.2760(5) 0.156(6) Uani 1 1 d D
C1 C 0.6083(12) 0.5763(10) 0.2409(4) 0.083(4) Uani 1 1 d .
H1A H 0.548475 0.578513 0.223317 0.100 Uiso 1 1 calc R
H1B H 0.653976 0.537707 0.223408 0.100 Uiso 1 1 calc R
O71 O 0.5295(12) 0.1983(10) 0.4067(4) 0.139(5) Uani 1 1 d .
O32 O 0.3053(10) 0.7213(14) 0.5443(7) 0.193(9) Uani 1 1 d .
C18 C 0.5172(9) 0.5823(11) 0.3122(5) 0.078(3) Uani 1 1 d .
H18A H 0.458266 0.585716 0.293868 0.094 Uiso 1 1 calc R
H18B H 0.540374 0.647284 0.316394 0.094 Uiso 1 1 calc R
O72 O 0.5201(18) 0.2288(12) 0.3274(4) 0.206(11) Uani 1 1 d .
O31 O 0.3698(11) 0.7464(18) 0.4748(7) 0.213(11) Uani 1 1 d .
O44 O 0.1564(11) 0.5899(9) 0.2836(6) 0.152(5) Uani 1 1 d .
O74 O 0.3898(13) 0.1751(11) 0.3688(4) 0.161(7) Uani 1 1 d .
O64 O 0.513(2) 0.9697(12) 0.3619(5) 0.233(13) Uani 1 1 d .
O73 O 0.4450(18) 0.3236(11) 0.3794(7) 0.196(9) Uani 1 1 d .
O42 O 0.2181(18) 0.5357(17) 0.3478(6) 0.244(13) Uani 1 1 d .
O63 O 0.4483(14) 0.832(3) 0.3562(9) 0.35(2) Uani 1 1 d .
O3 O 0.2480(13) 0.4755(9) 0.6706(8) 0.173(7) Uani 1 1 d D
H3C H 0.297(12) 0.512(14) 0.676(9) 0.260 Uiso 1 1 d DR
H3D H 0.23(2) 0.456(14) 0.698(3) 0.260 Uiso 1 1 d DR

loop_
_atom_site_aniso_label
_atom_site_aniso_U_11
_atom_site_aniso_U_22
_atom_site_aniso_U_33
_atom_site_aniso_U_23
_atom_site_aniso_U_13
_atom_site_aniso_U_12
Cl1 0.0443(11) 0.0473(11) 0.0540(11) -0.0028(10) -0.0026(9) 0.0003(11)
Cl2 0.0501(13) 0.0479(13) 0.0763(15) -0.0052(11) -0.0087(13) 0.0049(11)
Cl5 0.0677(15) 0.0550(13) 0.0660(14) -0.0005(12) -0.0100(13) 0.0018(14)
Cl3 0.0557(15) 0.0651(18) 0.099(2) -0.0256(16) -0.0104(16) -0.0034(13)
Cl4 0.0704(17) 0.0750(18) 0.0734(16) -0.0027(15) 0.0082(13) -0.0074(16)
Cl6 0.113(3) 0.098(3) 0.0655(18) -0.0081(16) -0.0027(19) 0.037(2)
Cl7 0.208(5) 0.110(4) 0.081(2) 0.039(2) -0.043(3) -0.085(4)
O12 0.044(3) 0.061(4) 0.069(4) 0.000(3) 0.012(3) 0.000(3)
O13 0.072(5) 0.061(4) 0.059(4) -0.009(3) -0.017(3) 0.009(4)
O14 0.043(4) 0.059(4) 0.069(4) -0.022(3) -0.006(3) 0.009(3)
O11 0.065(5) 0.061(5) 0.069(4) 0.013(3) -0.001(4) -0.008(4)
N14 0.043(4) 0.043(4) 0.058(4) -0.002(3) 0.005(4) 0.001(3)
N6 0.046(4) 0.045(4) 0.049(4) 0.004(3) -0.001(3) 0.006(4)
N12 0.063(6) 0.043(4) 0.066(5) 0.003(4) -0.006(4) 0.001(4)
N3 0.055(5) 0.051(5) 0.085(6) -0.006(4) -0.015(5) -0.002(4)
N5 0.041(4) 0.050(5) 0.067(5) 0.007(4) 0.002(4) -0.003(4)
N1 0.039(4) 0.043(4) 0.054(4) 0.004(3) -0.010(3) -0.001(3)
N11 0.058(5) 0.053(5) 0.055(4) -0.013(4) -0.011(4) 0.008(4)
N2 0.061(5) 0.043(5) 0.057(4) 0.010(4) -0.006(4) -0.008(4)
N10 0.060(5) 0.072(6) 0.051(4) 0.003(4) 0.011(4) -0.005(5)
O22 0.057(4) 0.077(5) 0.082(5) 0.002(4) -0.025(4) 0.023(4)
C22 0.070(6) 0.048(6) 0.048(5) -0.011(4) -0.011(5) 0.001(5)
C4 0.053(5) 0.045(5) 0.058(5) 0.004(4) -0.002(5) -0.005(5)
N7 0.061(5) 0.055(5) 0.050(4) -0.004(3) 0.000(4) -0.003(4)
N4 0.069(6) 0.041(5) 0.079(6) -0.005(4) -0.004(5) -0.010(4)
C26 0.048(5) 0.058(6) 0.051(5) 0.003(4) 0.002(4) 0.004(5)
N13 0.046(4) 0.053(5) 0.060(5) -0.009(4) 0.001(4) 0.008(4)
O52 0.102(6) 0.073(5) 0.062(4) 0.000(4) -0.010(4) 0.005(5)
O2 0.079(6) 0.060(5) 0.082(5) -0.011(4) -0.013(4) 0.007(4)
O21 0.080(6) 0.050(4) 0.144(8) 0.027(5) -0.026(6) 0.004(4)
O53 0.113(7) 0.066(5) 0.098(6) -0.028(5) -0.019(6) 0.031(5)
O1 0.074(6) 0.071(5) 0.081(5) 0.014(4) -0.001(4) -0.003(5)
O4 0.178(10) 0.053(5) 0.068(5) 0.008(4) 0.012(6) 0.007(6)
C3 0.073(7) 0.054(6) 0.055(5) 0.004(4) -0.001(5) -0.003(5)
C6 0.057(6) 0.054(6) 0.056(6) 0.005(5) 0.014(5) -0.014(5)
O24 0.066(6) 0.102(7) 0.115(7) 0.001(6) 0.000(5) -0.021(5)
C8 0.052(6) 0.045(6) 0.079(7) -0.002(5) -0.002(5) -0.002(5)
O51 0.100(7) 0.065(5) 0.104(6) 0.028(5) 0.007(6) -0.001(5)
C23 0.049(5) 0.041(5) 0.055(5) 0.002(4) 0.003(4) 0.003(4)
C20 0.067(7) 0.046(5) 0.065(6) -0.001(5) -0.022(5) 0.009(5)
C2 0.063(6) 0.050(6) 0.057(5) 0.008(4) -0.015(5) 0.003(5)
C7 0.063(7) 0.056(6) 0.070(6) 0.007(5) 0.000(6) -0.008(5)
C25 0.041(5) 0.047(6) 0.065(6) -0.001(5) 0.002(4) 0.004(4)
C5 0.064(7) 0.048(6) 0.072(6) 0.003(5) 0.003(5) 0.004(5)
N8 0.074(7) 0.089(8) 0.080(7) 0.016(6) 0.001(6) -0.019(6)
C21 0.064(6) 0.047(6) 0.071(6) -0.014(5) -0.013(6) 0.006(5)
C24 0.053(5) 0.035(5) 0.055(5) -0.007(4) -0.001(4) 0.000(4)
C15 0.051(5) 0.071(7) 0.058(5) -0.002(5) 0.021(4) -0.011(5)
C17 0.042(5) 0.073(7) 0.069(6) -0.007(5) 0.000(5) -0.006(5)
C9 0.052(5) 0.047(5) 0.062(5) -0.005(4) 0.000(5) -0.014(5)
C27 0.038(5) 0.064(7) 0.074(6) 0.003(5) -0.006(5) 0.004(5)
O34 0.067(6) 0.096(8) 0.277(17) -0.102(10) 0.003(8) -0.006(6)
N9 0.060(6) 0.094(8) 0.086(7) 0.003(6) 0.012(6) -0.017(5)
C10 0.036(4) 0.062(6) 0.046(5) 0.006(4) 0.000(4) 0.006(4)
C13 0.052(5) 0.067(7) 0.046(5) -0.001(5) 0.015(4) 0.001(5)
C12 0.096(8) 0.059(7) 0.059(6) -0.011(5) 0.023(6) -0.009(7)
O23 0.064(5) 0.093(7) 0.150(9) -0.041(6) -0.033(6) 0.010(5)
C11 0.057(5) 0.052(6) 0.055(5) 0.013(4) 0.001(4) -0.008(5)
C14 0.060(6) 0.069(7) 0.070(7) -0.004(5) 0.005(5) -0.006(5)
O54 0.049(4) 0.106(8) 0.164(9) -0.006(7) -0.014(5) 0.015(5)
O41 0.108(9) 0.126(11) 0.282(19) -0.070(12) 0.101(12) -0.045(8)
O62 0.27(2) 0.28(2) 0.072(7) -0.039(9) -0.056(10) 0.164(19)
O33 0.062(6) 0.104(8) 0.183(11) -0.027(8) -0.036(7) -0.017(5)
O61 0.137(10) 0.172(12) 0.079(6) -0.005(7) 0.024(6) 0.071(9)
C16 0.072(8) 0.154(15) 0.057(6) -0.008(8) 0.015(6) 0.018(9)
C19 0.060(7) 0.084(9) 0.091(8) 0.001(7) -0.013(6) -0.025(7)
O43 0.096(8) 0.231(17) 0.143(10) -0.008(11) 0.046(7) -0.050(11)
C1 0.099(10) 0.096(10) 0.055(6) 0.000(6) -0.014(7) -0.006(8)
O71 0.180(13) 0.146(11) 0.092(7) 0.052(7) -0.037(8) -0.037(10)
O32 0.100(10) 0.205(16) 0.275(19) -0.159(16) 0.035(11) -0.004(10)
C18 0.056(7) 0.094(9) 0.084(8) -0.002(7) -0.003(6) 0.003(6)
O72 0.38(3) 0.173(14) 0.063(6) 0.022(7) -0.033(10) -0.171(17)
O31 0.099(10) 0.32(3) 0.222(18) 0.14(2) -0.031(12) -0.034(13)
O44 0.148(12) 0.097(9) 0.210(14) 0.073(9) 0.013(10) 0.020(8)
O74 0.213(15) 0.149(11) 0.123(9) 0.070(8) -0.082(10) -0.123(11)
O64 0.44(4) 0.130(13) 0.134(11) -0.030(9) 0.064(17) 0.131(19)
O73 0.28(3) 0.081(10) 0.226(18) 0.041(11) 0.037(17) -0.031(12)
O42 0.28(2) 0.30(3) 0.147(13) -0.129(15) -0.056(15) 0.13(2)
O63 0.118(13) 0.65(6) 0.27(3) 0.17(3) -0.091(16) -0.20(3)
O3 0.133(11) 0.073(8) 0.31(2) -0.039(11) -0.051(13) -0.004(8)

loop_
_atom_type_symbol
_atom_type_description
_atom_type_scat_dispersion_real
_atom_type_scat_dispersion_imag
_atom_type_scat_source
C C 0.0033 0.0016 'International Tables Vol C Tables 4.2.6.8 and 6.1.1.4'
H H 0.0000 0.0000 'International Tables Vol C Tables 4.2.6.8 and 6.1.1.4'
Cl Cl 0.1484 0.1585 'International Tables Vol C Tables 4.2.6.8 and 6.1.1.4'
N N 0.0061 0.0033 'International Tables Vol C Tables 4.2.6.8 and 6.1.1.4'
O O 0.0106 0.0060 'International Tables Vol C Tables 4.2.6.8 and 6.1.1.4'

loop_
_geom_angle_atom_site_label_1
_geom_angle_atom_site_label_2
_geom_angle_atom_site_label_3
_geom_angle
O13 Cl1 O12 110.4(4)
O13 Cl1 O14 110.1(4)
O13 Cl1 O11 109.6(5)
O14 Cl1 O12 107.2(4)
O14 Cl1 O11 111.2(4)
O11 Cl1 O12 108.3(5)
O21 Cl2 O22 108.3(6)
O24 Cl2 O22 108.6(6)
O24 Cl2 O21 107.7(6)
O24 Cl2 O23 108.3(6)
O23 Cl2 O22 112.8(5)
O23 Cl2 O21 111.1(7)
O53 Cl5 O52 108.9(5)
O51 Cl5 O52 107.6(6)
O51 Cl5 O53 111.5(6)
O51 Cl5 O54 110.2(7)
O54 Cl5 O52 107.0(7)
O54 Cl5 O53 111.4(7)
O34 Cl3 O33 107.1(7)
O34 Cl3 O32 113.7(10)
O34 Cl3 O31 112.9(14)
O33 Cl3 O32 112.4(8)
O31 Cl3 O33 103.9(9)
O31 Cl3 O32 106.4(14)
O43 Cl4 O41 108.2(9)
O43 Cl4 O44 106.7(10)
O44 Cl4 O41 107.9(10)
O42 Cl4 O41 101.2(16)
O42 Cl4 O43 123.2(13)
O42 Cl4 O44 109.0(12)
O62 Cl6 O61 116.5(9)
O62 Cl6 O64 112.7(11)
O64 Cl6 O61 112.8(10)
O63 Cl6 O62 101.4(16)
O63 Cl6 O61 104.0(18)
O63 Cl6 O64 108(2)
O71 Cl7 O72 110.5(13)
O71 Cl7 O74 108.5(8)
O74 Cl7 O72 108.0(9)
O73 Cl7 O71 111.6(12)
O73 Cl7 O72 107.9(11)
O73 Cl7 O74 110.3(14)
C26 N14 C25 113.2(8)
C9 N6 C27 111.7(8)
C9 N6 C10 110.4(7)
C10 N6 C27 110.1(7)
N13 N12 C22 107.8(9)
C4 N3 N4 109.3(9)
C8 N5 C7 117.5(8)
C1 N1 C19 109.9(9)
C1 N1 C18 110.7(10)
C18 N1 C19 109.4(9)
C20 N11 C21 110.9(7)
C2 N2 C3 111.4(8)
C17 N10 C16 109.0(9)
N12 C22 C23 108.5(9)
N12 C22 C21 119.4(10)
C23 C22 C21 132.0(10)
N3 C4 C3 121.6(10)
N3 C4 C5 109.2(9)
C5 C4 C3 129.1(10)
C11 N7 C12 115.0(9)
C6 N4 N3 106.9(9)
C27 C26 N14 112.9(8)
C24 N13 N12 109.3(8)
C4 C3 N2 113.9(8)
N4 C6 C7 118.6(10)
N4 C6 C5 111.4(10)
C5 C6 C7 130.0(11)
N5 C8 C9 112.2(9)
C24 C23 C22 105.3(9)
N11 C20 C19 112.1(8)
N2 C2 C1 111.8(8)
C6 C7 N5 113.7(9)
N14 C25 C24 110.1(8)
C6 C5 C4 102.9(10)
N9 N8 C13 103.3(9)
N11 C21 C22 111.3(8)
N13 C24 C23 109.0(9)
N13 C24 C25 119.1(9)
C23 C24 C25 131.8(9)
N9 C15 C14 102.2(10)
N9 C15 C16 121.0(11)
C14 C15 C16 136.4(12)
N10 C17 C18 116.8(8)
N6 C9 C8 115.3(8)
C26 C27 N6 118.2(8)
N8 N9 C15 118.2(10)
N6 C10 C11 113.8(7)
N8 C13 C12 117.9(9)
C14 C13 N8 110.2(10)
C14 C13 C12 131.8(10)
N7 C12 C13 114.7(8)
N7 C11 C10 111.0(8)
C13 C14 C15 105.8(10)
N10 C16 C15 114.5(10)
N1 C19 C20 110.3(9)
N1 C1 C2 114.7(9)
N1 C18 C17 116.1(11)

loop_
_geom_bond_atom_site_label_1
_geom_bond_atom_site_label_2
_geom_bond_distance
Cl1 O12 1.470(7)
Cl1 O13 1.417(7)
Cl1 O14 1.423(7)
Cl1 O11 1.447(8)
Cl2 O22 1.427(8)
Cl2 O21 1.407(9)
Cl2 O24 1.381(10)
Cl2 O23 1.403(9)
Cl5 O52 1.437(8)
Cl5 O53 1.413(9)
Cl5 O51 1.393(9)
Cl5 O54 1.395(9)
Cl3 O34 1.340(11)
Cl3 O33 1.387(10)
Cl3 O32 1.414(14)
Cl3 O31 1.349(16)
Cl4 O41 1.455(13)
Cl4 O43 1.390(12)
Cl4 O44 1.398(13)
Cl4 O42 1.262(15)
Cl6 O62 1.333(13)
Cl6 O61 1.381(10)
Cl6 O64 1.355(15)
Cl6 O63 1.272(17)
Cl7 O71 1.377(13)
Cl7 O72 1.442(17)
Cl7 O74 1.382(13)
Cl7 O73 1.337(18)
N14 C26 1.452(13)
N14 C25 1.519(12)
N6 C9 1.428(12)
N6 C27 1.499(13)
N6 C10 1.479(11)
N12 C22 1.365(13)
N12 N13 1.356(12)
N3 C4 1.314(13)
N3 N4 1.391(13)
N5 C8 1.444(14)
N5 C7 1.475(13)
N1 C19 1.497(15)
N1 C1 1.457(14)
N1 C18 1.464(15)
N11 C20 1.468(13)
N11 C21 1.494(14)
N2 C3 1.465(13)
N2 C2 1.464(13)
N10 C17 1.453(13)
N10 C16 1.484(14)
C22 C23 1.394(15)
C22 C21 1.497(15)
C4 C3 1.457(15)
C4 C5 1.425(15)
N7 C12 1.464(15)
N7 C11 1.461(12)
N4 C6 1.316(14)
C26 C27 1.451(15)
N13 C24 1.339(13)
C6 C7 1.417(16)
C6 C5 1.401(15)
C8 C9 1.515(15)
C23 C24 1.392(13)
C20 C19 1.573(18)
C2 C1 1.562(17)
C25 C24 1.527(14)
N8 N9 1.254(14)
N8 C13 1.399(14)
C15 N9 1.374(16)
C15 C14 1.416(15)
C15 C16 1.512(17)
C17 C18 1.527(17)
C10 C11 1.520(13)
C13 C12 1.471(16)
C13 C14 1.386(15)

loop_
_geom_hbond_atom_site_label_D
_geom_hbond_atom_site_label_H
_geom_hbond_atom_site_label_A
_geom_hbond_distance_DH
_geom_hbond_distance_HA
_geom_hbond_distance_DA
_geom_hbond_angle_DHA
_geom_hbond_site_symmetry_A
_geom_hbond_publ_flag
N14 H14B N6 0.89 2.76 2.933(11) 92.4 . yes
N14 H14B O22 0.89 2.33 2.900(11) 121.8 3_556 yes
N12 H12 O3 0.86 1.84 2.671(18) 160.9 3_556 yes
N5 H5A O33 0.89 2.05 2.806(14) 141.4 3_566 yes
N5 H5B O12 0.89 2.16 2.997(11) 157.3 . yes
N5 H5B N6 0.89 2.73 3.001(11) 98.8 . yes
N11 H11A O1 0.89 2.03 2.886(12) 159.9 . yes
N11 H11B N1 0.89 2.78 3.019(11) 97.1 . yes
N11 H11B O52 0.89 2.18 2.949(13) 144.5 2_664 yes
N2 H2A O52 0.89 2.06 2.940(12) 168.1 2_664 yes
N2 H2B O2 0.89 2.07 2.954(12) 169.1 . yes
N10 H10A O2 0.89 2.03 2.905(13) 166.7 . yes
N10 H10B O1 0.89 2.13 3.002(14) 166.5 . yes
N7 H7A O74 0.89 2.46 2.861(13) 107.9 3_556 yes
N7 H7B O23 0.89 2.07 2.907(13) 157.3 3_556 yes
N4 H4 O4 0.86 2.01 2.803(14) 152.2 3_566 yes
O2 H2E O14 0.85 2.23 2.902(11) 135.7 . yes
O2 H2E O32 0.85 2.37 2.985(16) 130.0 3_566 yes
O2 H2F O62 0.85 2.08 2.863(18) 153.1 . yes
O1 H1C O11 0.85 2.60 2.946(12) 105.4 . yes
O1 H1D O71 0.85 2.29 3.015(17) 143.5 . yes
O4 H4A N8 0.85 2.69 3.306(17) 130.8 . yes
O4 H4B N13 0.85 1.82 2.646(12) 162.7 3_456 yes
C25 H25B O53 0.97 2.53 2.963(13) 107.2 3_556 yes
O3 H3C N3 0.86(3) 2.12(11) 2.890(17) 150(20) 3_466 yes

loop_
_twin_individual_id
_twin_individual_mass_fraction_refined
1 0.42(14)
2 0.58(14)
